data_7007148
loop_
_publ_author_name
'Dias, H. V. Rasika'
'Singh, Shreeyukta'

_publ_section_title
;
 Monomeric lithium triazapentadienyl complexes.
;
_journal_issue 16
_journal_name_full 'Dalton transactions (Cambridge, England : 2003)'
_journal_page_first 1995
_journal_page_last 2000
_journal_paper_doi 10.1039/b518464a
_journal_year 2006
_chemical_formula_sum 'C26 H23 F14 N3'
_chemical_formula_weight 643.47
_chemical_name_common (N((C3F7)C(Mes)N)2)H-Ortho
_chemical_name_systematic
;
?
;
_space_group_IT_number 19
_symmetry_cell_setting orthorhombic
_symmetry_space_group_name_Hall 'P 2ac 2ab'
_symmetry_space_group_name_H-M 'P 21 21 21'
_atom_sites_solution_hydrogens geom
_atom_sites_solution_primary direct
_atom_sites_solution_secondary difmap
_audit_creation_method SHELXL-97
_cell_angle_alpha 90.00
_cell_angle_beta 90.00
_cell_angle_gamma 90.00
_cell_formula_units_Z 4
_cell_length_a 8.7330(7)
_cell_length_b 15.4740(12)
_cell_length_c 20.6286(16)
_cell_measurement_reflns_used 5850
_cell_measurement_temperature 100(2)
_cell_measurement_theta_max 24.60
_cell_measurement_theta_min 2.37
_cell_volume 2787.6(4)
_computing_cell_refinement 'Bruker SMART'
_computing_data_collection 'Bruker SMART'
_computing_data_reduction 'Bruker SAINT'
_computing_molecular_graphics 'Bruker SHELXTL'
_computing_publication_material 'Bruker SHELXTL'
_computing_structure_refinement 'SHELXL-97 (Sheldrick, 1997)'
_computing_structure_solution 'SHELXS-97 (Sheldrick, 1990)'
_diffrn_ambient_temperature 100(2)
_diffrn_measured_fraction_theta_full 1.000
_diffrn_measured_fraction_theta_max 1.000
_diffrn_measurement_device_type 'CCD area detector'
_diffrn_measurement_method 'phi and omega scans'
_diffrn_radiation_monochromator graphite
_diffrn_radiation_source 'fine-focus sealed tube'
_diffrn_radiation_type MoK\a
_diffrn_radiation_wavelength 0.71073
_diffrn_reflns_av_R_equivalents 0.0656
_diffrn_reflns_av_sigmaI/netI 0.0634
_diffrn_reflns_limit_h_max 10
_diffrn_reflns_limit_h_min -10
_diffrn_reflns_limit_k_max 19
_diffrn_reflns_limit_k_min -19
_diffrn_reflns_limit_l_max 25
_diffrn_reflns_limit_l_min -25
_diffrn_reflns_number 21700
_diffrn_reflns_theta_full 25.99
_diffrn_reflns_theta_max 25.99
_diffrn_reflns_theta_min 1.65
_exptl_absorpt_coefficient_mu 0.157
_exptl_absorpt_correction_T_max 0.9924
_exptl_absorpt_correction_T_min 0.9761
_exptl_absorpt_correction_type none
_exptl_absorpt_process_details SADABS
_exptl_crystal_colour colorless
_exptl_crystal_density_diffrn 1.533
_exptl_crystal_density_meas 0
_exptl_crystal_density_method 'not measured'
_exptl_crystal_description plates
_exptl_crystal_F_000 1304
_exptl_crystal_size_max 0.16
_exptl_crystal_size_mid 0.15
_exptl_crystal_size_min 0.05
_refine_diff_density_max 0.384
_refine_diff_density_min -0.328
_refine_diff_density_rms 0.075
_refine_ls_abs_structure_details 'Flack H D (1983), Acta Cryst. A39, 876-881'
_refine_ls_abs_structure_Flack 0.3(9)
_refine_ls_extinction_method none
_refine_ls_goodness_of_fit_ref 1.038
_refine_ls_hydrogen_treatment mixed
_refine_ls_matrix_type full
_refine_ls_number_parameters 396
_refine_ls_number_reflns 5465
_refine_ls_number_restraints 0
_refine_ls_restrained_S_all 1.038
_refine_ls_R_factor_all 0.0992
_refine_ls_R_factor_gt 0.0611
_refine_ls_shift/su_max 0.000
_refine_ls_shift/su_mean 0.000
_refine_ls_structure_factor_coef Fsqd
_refine_ls_weighting_details 'calc w=1/[\s^2^(Fo^2^)+(0.0815P)^2^+0.8834P] where P=(Fo^2^+2Fc^2^)/3'
_refine_ls_weighting_scheme calc
_refine_ls_wR_factor_gt 0.1409
_refine_ls_wR_factor_ref 0.1595
_reflns_number_gt 3715
_reflns_number_total 5465
_reflns_threshold_expression >2sigma(I)
_cod_data_source_file b518464a.txt
_cod_data_source_block dias219s
_cod_depositor_comments
;
The following automatic conversions were performed:
'_symmetry_cell_setting' value 'Orthorhombic' changed to 'orthorhombic'
according to '/home/saulius/struct/CIF-dictionaries/cif_core.dic'
dictionary named 'cif_core.dic' version 2.4.1 from 2010-06-29.

Automatic conversion script
Id: cif_fix_enum 1527 2010-12-29 10:47:43Z saulius 
;
_cod_original_sg_symbol_H-M P2(1)2(1)2(1)
_cod_database_code 7007148

loop_
_symmetry_equiv_pos_as_xyz
'x, y, z'
'-x+1/2, -y, z+1/2'
'-x, y+1/2, -z+1/2'
'x+1/2, -y+1/2, -z'

loop_
_atom_site_label
_atom_site_type_symbol
_atom_site_fract_x
_atom_site_fract_y
_atom_site_fract_z
_atom_site_U_iso_or_equiv
_atom_site_adp_type
_atom_site_occupancy
_atom_site_symmetry_multiplicity
_atom_site_calc_flag
_atom_site_refinement_flags
_atom_site_disorder_assembly
_atom_site_disorder_group
N1 N 0.5391(4) 0.5592(2) 0.32079(17) 0.0305(8) Uani 1 1 d . . .
N2 N 0.5694(4) 0.4123(2) 0.31504(17) 0.0319(8) Uani 1 1 d . . .
N3 N 0.5983(4) 0.2740(2) 0.26406(17) 0.0318(8) Uani 1 1 d . . .
C1 C 0.6136(5) 0.4881(2) 0.29897(19) 0.0276(9) Uani 1 1 d . . .
C2 C 0.6383(5) 0.3336(2) 0.3024(2) 0.0305(10) Uani 1 1 d . . .
C3 C 0.7452(5) 0.5087(2) 0.2524(2) 0.0309(10) Uani 1 1 d . . .
C4 C 0.6937(5) 0.5333(2) 0.1850(2) 0.0342(10) Uani 1 1 d . . .
C5 C 0.8236(6) 0.5497(3) 0.1354(2) 0.0410(11) Uani 1 1 d . . .
C6 C 0.7633(5) 0.3079(3) 0.3504(2) 0.0355(10) Uani 1 1 d . . .
C7 C 0.7036(6) 0.2598(3) 0.4096(2) 0.0481(13) Uani 1 1 d . . .
C8 C 0.8135(6) 0.2390(3) 0.4629(2) 0.0426(12) Uani 1 1 d . . .
C9 C 0.4132(5) 0.5502(2) 0.3663(2) 0.0305(10) Uani 1 1 d . . .
C10 C 0.4473(5) 0.5479(3) 0.4329(2) 0.0335(10) Uani 1 1 d . . .
C11 C 0.3248(5) 0.5389(3) 0.4754(2) 0.0398(11) Uani 1 1 d . . .
H11 H 0.3442 0.5372 0.5207 0.048 Uiso 1 1 calc R . .
C12 C 0.1735(5) 0.5323(3) 0.4532(2) 0.0381(11) Uani 1 1 d . . .
C13 C 0.1480(5) 0.5352(3) 0.3871(2) 0.0348(10) Uani 1 1 d . . .
H13 H 0.0456 0.5307 0.3718 0.042 Uiso 1 1 calc R . .
C14 C 0.2645(5) 0.5446(3) 0.3419(2) 0.0334(10) Uani 1 1 d . . .
C15 C 0.6099(5) 0.5523(3) 0.4565(2) 0.0411(11) Uani 1 1 d . . .
H15A H 0.6115 0.5746 0.5010 0.062 Uiso 1 1 calc R . .
H15B H 0.6691 0.5908 0.4284 0.062 Uiso 1 1 calc R . .
H15C H 0.6551 0.4944 0.4557 0.062 Uiso 1 1 calc R . .
C16 C 0.0455(6) 0.5210(3) 0.5003(2) 0.0507(13) Uani 1 1 d . . .
H16A H 0.0250 0.4593 0.5063 0.076 Uiso 1 1 calc R . .
H16B H -0.0466 0.5495 0.4836 0.076 Uiso 1 1 calc R . .
H16C H 0.0740 0.5469 0.5420 0.076 Uiso 1 1 calc R . .
C17 C 0.2355(5) 0.5470(3) 0.2705(2) 0.0441(12) Uani 1 1 d . . .
H17A H 0.1258 0.5391 0.2623 0.066 Uiso 1 1 calc R . .
H17B H 0.2932 0.5006 0.2493 0.066 Uiso 1 1 calc R . .
H17C H 0.2683 0.6030 0.2531 0.066 Uiso 1 1 calc R . .
C18 C 0.4748(5) 0.2823(2) 0.2195(2) 0.0301(9) Uani 1 1 d . . .
C19 C 0.3234(5) 0.2901(2) 0.2407(2) 0.0328(10) Uani 1 1 d . . .
C20 C 0.2065(5) 0.2863(3) 0.1946(2) 0.0351(10) Uani 1 1 d . . .
H20 H 0.1033 0.2911 0.2087 0.042 Uiso 1 1 calc R . .
C21 C 0.2360(6) 0.2758(3) 0.1289(2) 0.0404(11) Uani 1 1 d . . .
C22 C 0.3888(6) 0.2715(3) 0.1087(2) 0.0385(11) Uani 1 1 d . . .
H22 H 0.4113 0.2669 0.0638 0.046 Uiso 1 1 calc R . .
C23 C 0.5078(5) 0.2737(3) 0.1530(2) 0.0342(10) Uani 1 1 d . . .
C24 C 0.2825(5) 0.2984(3) 0.3115(2) 0.0375(11) Uani 1 1 d . . .
H24A H 0.3442 0.2578 0.3370 0.056 Uiso 1 1 calc R . .
H24B H 0.1736 0.2852 0.3175 0.056 Uiso 1 1 calc R . .
H24C H 0.3030 0.3575 0.3261 0.056 Uiso 1 1 calc R . .
C25 C 0.1055(6) 0.2678(3) 0.0804(2) 0.0512(13) Uani 1 1 d . . .
H25A H 0.1473 0.2646 0.0364 0.077 Uiso 1 1 calc R . .
H25B H 0.0385 0.3184 0.0840 0.077 Uiso 1 1 calc R . .
H25C H 0.0465 0.2153 0.0897 0.077 Uiso 1 1 calc R . .
C26 C 0.6737(5) 0.2682(3) 0.1297(2) 0.0387(11) Uani 1 1 d . . .
H26A H 0.7183 0.3263 0.1286 0.058 Uiso 1 1 calc R . .
H26B H 0.6764 0.2430 0.0861 0.058 Uiso 1 1 calc R . .
H26C H 0.7326 0.2318 0.1595 0.058 Uiso 1 1 calc R . .
F1 F 0.8410(3) 0.44050(14) 0.24766(11) 0.0353(6) Uani 1 1 d . . .
F2 F 0.8278(3) 0.57585(14) 0.27784(12) 0.0370(6) Uani 1 1 d . . .
F3 F 0.6039(3) 0.46973(15) 0.16163(11) 0.0397(6) Uani 1 1 d . . .
F4 F 0.6090(3) 0.60626(14) 0.18818(12) 0.0396(6) Uani 1 1 d . . .
F5 F 0.8995(4) 0.47731(19) 0.12345(13) 0.0595(8) Uani 1 1 d . . .
F6 F 0.9215(3) 0.60831(19) 0.15738(14) 0.0577(8) Uani 1 1 d . . .
F7 F 0.7640(4) 0.57760(18) 0.08043(13) 0.0559(8) Uani 1 1 d . . .
F8 F 0.8384(3) 0.38005(15) 0.37296(12) 0.0407(6) Uani 1 1 d . . .
F9 F 0.8712(3) 0.25769(16) 0.32078(13) 0.0495(7) Uani 1 1 d . . .
F10 F 0.6387(5) 0.1850(2) 0.39027(17) 0.0975(14) Uani 1 1 d . . .
F11 F 0.5932(4) 0.3097(3) 0.43696(16) 0.0790(11) Uani 1 1 d . . .
F12 F 0.8724(5) 0.3075(2) 0.48965(14) 0.0786(11) Uani 1 1 d . . .
F13 F 0.7470(4) 0.1944(3) 0.51041(18) 0.0883(12) Uani 1 1 d . . .
F14 F 0.9284(5) 0.1917(3) 0.44199(16) 0.1140(18) Uani 1 1 d . . .
H1 H 0.5866 0.6175 0.3114 0.10(2) Uiso 1 1 d . . .

loop_
_atom_site_aniso_label
_atom_site_aniso_U_11
_atom_site_aniso_U_22
_atom_site_aniso_U_33
_atom_site_aniso_U_23
_atom_site_aniso_U_13
_atom_site_aniso_U_12
N1 0.0279(18) 0.0201(17) 0.043(2) -0.0005(15) 0.0031(16) -0.0001(15)
N2 0.0290(19) 0.0243(18) 0.042(2) 0.0017(15) 0.0026(16) -0.0010(15)
N3 0.0302(19) 0.0234(17) 0.042(2) -0.0004(15) -0.0006(17) -0.0008(16)
C1 0.028(2) 0.023(2) 0.032(2) 0.0044(16) -0.0047(19) 0.0022(18)
C2 0.029(2) 0.0201(19) 0.042(2) 0.0047(17) 0.004(2) 0.0016(17)
C3 0.031(2) 0.0199(19) 0.042(3) 0.0004(18) -0.002(2) 0.0007(17)
C4 0.040(3) 0.020(2) 0.043(3) 0.0002(18) 0.001(2) 0.0015(19)
C5 0.053(3) 0.032(2) 0.038(3) 0.0039(19) 0.002(2) 0.005(2)
C6 0.034(2) 0.025(2) 0.048(3) -0.001(2) -0.003(2) -0.002(2)
C7 0.052(3) 0.037(3) 0.055(3) 0.014(2) -0.010(3) -0.009(2)
C8 0.053(3) 0.032(2) 0.042(3) -0.001(2) -0.008(2) 0.010(2)
C9 0.030(2) 0.0167(19) 0.045(3) -0.0014(17) 0.007(2) -0.0016(18)
C10 0.038(3) 0.023(2) 0.040(3) 0.0033(18) 0.000(2) 0.0016(19)
C11 0.040(3) 0.032(2) 0.047(3) 0.010(2) 0.001(2) -0.003(2)
C12 0.041(3) 0.021(2) 0.053(3) 0.0020(19) 0.008(2) -0.002(2)
C13 0.024(2) 0.027(2) 0.053(3) -0.0010(19) 0.002(2) 0.0004(18)
C14 0.030(2) 0.021(2) 0.049(3) -0.0015(19) 0.003(2) 0.0035(19)
C15 0.041(3) 0.043(3) 0.039(3) 0.008(2) -0.006(2) 0.000(2)
C16 0.044(3) 0.044(3) 0.064(3) 0.001(3) 0.009(3) -0.003(2)
C17 0.041(3) 0.044(3) 0.048(3) -0.004(2) -0.006(2) -0.004(2)
C18 0.033(2) 0.020(2) 0.038(2) 0.0017(18) -0.001(2) -0.0027(18)
C19 0.036(2) 0.0196(19) 0.043(3) -0.0002(18) 0.002(2) -0.0002(18)
C20 0.032(2) 0.026(2) 0.047(3) 0.0021(19) 0.000(2) -0.0009(18)
C21 0.047(3) 0.024(2) 0.051(3) 0.007(2) -0.012(2) -0.010(2)
C22 0.051(3) 0.024(2) 0.040(3) 0.0016(18) -0.002(2) -0.009(2)
C23 0.037(3) 0.016(2) 0.049(3) -0.0018(19) 0.004(2) -0.0055(19)
C24 0.033(2) 0.034(2) 0.046(3) 0.000(2) 0.002(2) -0.005(2)
C25 0.061(3) 0.041(3) 0.052(3) 0.003(2) -0.015(3) -0.001(3)
C26 0.042(3) 0.029(2) 0.046(3) -0.003(2) 0.010(2) -0.003(2)
F1 0.0317(12) 0.0276(12) 0.0465(14) 0.0056(10) 0.0055(11) 0.0065(10)
F2 0.0327(13) 0.0307(12) 0.0476(14) -0.0018(11) 0.0010(12) -0.0109(11)
F3 0.0448(15) 0.0303(13) 0.0442(14) 0.0024(11) -0.0071(13) -0.0072(12)
F4 0.0439(15) 0.0244(12) 0.0504(14) 0.0079(11) 0.0009(13) 0.0060(11)
F5 0.071(2) 0.0540(17) 0.0535(17) 0.0041(14) 0.0220(16) 0.0120(16)
F6 0.0584(19) 0.0588(18) 0.0560(17) 0.0014(15) 0.0098(16) -0.0257(16)
F7 0.076(2) 0.0537(17) 0.0378(15) 0.0104(14) 0.0069(15) -0.0007(16)
F8 0.0417(15) 0.0298(13) 0.0505(15) 0.0053(11) -0.0087(12) -0.0116(12)
F9 0.0401(15) 0.0388(14) 0.0695(18) -0.0086(13) -0.0099(14) 0.0163(13)
F10 0.138(3) 0.067(2) 0.088(2) 0.0417(19) -0.061(2) -0.065(2)
F11 0.0490(18) 0.116(3) 0.072(2) 0.053(2) 0.0155(17) 0.028(2)
F12 0.131(3) 0.0510(19) 0.0541(19) -0.0027(15) -0.023(2) -0.012(2)
F13 0.090(2) 0.096(3) 0.079(2) 0.051(2) -0.019(2) -0.015(2)
F14 0.117(3) 0.163(4) 0.062(2) -0.032(2) -0.024(2) 0.109(3)

loop_
_atom_type_symbol
_atom_type_description
_atom_type_scat_dispersion_real
_atom_type_scat_dispersion_imag
_atom_type_scat_source
C C 0.0033 0.0016 'International Tables Vol C Tables 4.2.6.8 and 6.1.1.4'
H H 0.0000 0.0000 'International Tables Vol C Tables 4.2.6.8 and 6.1.1.4'
N N 0.0061 0.0033 'International Tables Vol C Tables 4.2.6.8 and 6.1.1.4'
F F 0.0171 0.0103 'International Tables Vol C Tables 4.2.6.8 and 6.1.1.4'

loop_
_geom_angle_atom_site_label_1
_geom_angle_atom_site_label_2
_geom_angle_atom_site_label_3
_geom_angle
_geom_angle_site_symmetry_1
_geom_angle_site_symmetry_3
_geom_angle_publ_flag
C1 N1 C9 120.0(3) . . ?
C1 N1 H1 117.6(3) . . ?
C9 N1 H1 121.3(3) . . ?
C1 N2 C2 128.9(4) . . ?
C2 N3 C18 123.2(3) . . ?
N2 C1 N1 120.9(4) . . ?
N2 C1 C3 125.4(4) . . ?
N1 C1 C3 113.6(3) . . ?
N3 C2 N2 129.8(4) . . ?
N3 C2 C6 114.5(3) . . ?
N2 C2 C6 114.7(4) . . ?
F1 C3 F2 107.1(3) . . ?
F1 C3 C4 108.3(3) . . ?
F2 C3 C4 108.6(3) . . ?
F1 C3 C1 110.4(3) . . ?
F2 C3 C1 108.2(3) . . ?
C4 C3 C1 113.9(3) . . ?
F3 C4 F4 108.0(3) . . ?
F3 C4 C3 108.6(3) . . ?
F4 C4 C3 109.2(3) . . ?
F3 C4 C5 108.1(3) . . ?
F4 C4 C5 107.2(3) . . ?
C3 C4 C5 115.5(4) . . ?
F7 C5 F5 108.3(4) . . ?
F7 C5 F6 109.0(4) . . ?
F5 C5 F6 108.6(4) . . ?
F7 C5 C4 109.4(4) . . ?
F5 C5 C4 110.5(4) . . ?
F6 C5 C4 111.0(4) . . ?
F9 C6 F8 106.5(3) . . ?
F9 C6 C7 108.4(4) . . ?
F8 C6 C7 106.8(4) . . ?
F9 C6 C2 110.6(4) . . ?
F8 C6 C2 110.5(3) . . ?
C7 C6 C2 113.7(4) . . ?
F10 C7 F11 108.2(5) . . ?
F10 C7 C8 107.7(4) . . ?
F11 C7 C8 105.7(4) . . ?
F10 C7 C6 109.1(4) . . ?
F11 C7 C6 107.3(4) . . ?
C8 C7 C6 118.4(4) . . ?
F12 C8 F14 107.0(5) . . ?
F12 C8 F13 106.5(4) . . ?
F14 C8 F13 106.6(4) . . ?
F12 C8 C7 113.0(4) . . ?
F14 C8 C7 111.6(4) . . ?
F13 C8 C7 111.9(4) . . ?
C14 C9 C10 123.2(4) . . ?
C14 C9 N1 118.6(4) . . ?
C10 C9 N1 118.3(4) . . ?
C11 C10 C9 117.1(4) . . ?
C11 C10 C15 121.8(4) . . ?
C9 C10 C15 121.1(4) . . ?
C10 C11 C12 121.8(4) . . ?
C10 C11 H11 119.1 . . ?
C12 C11 H11 119.1 . . ?
C13 C12 C11 118.1(4) . . ?
C13 C12 C16 121.7(4) . . ?
C11 C12 C16 120.2(4) . . ?
C12 C13 C14 123.2(4) . . ?
C12 C13 H13 118.4 . . ?
C14 C13 H13 118.4 . . ?
C13 C14 C9 116.6(4) . . ?
C13 C14 C17 122.7(4) . . ?
C9 C14 C17 120.7(4) . . ?
C10 C15 H15A 109.5 . . ?
C10 C15 H15B 109.5 . . ?
H15A C15 H15B 109.5 . . ?
C10 C15 H15C 109.5 . . ?
H15A C15 H15C 109.5 . . ?
H15B C15 H15C 109.5 . . ?
C12 C16 H16A 109.5 . . ?
C12 C16 H16B 109.5 . . ?
H16A C16 H16B 109.5 . . ?
C12 C16 H16C 109.5 . . ?
H16A C16 H16C 109.5 . . ?
H16B C16 H16C 109.5 . . ?
C14 C17 H17A 109.5 . . ?
C14 C17 H17B 109.5 . . ?
H17A C17 H17B 109.5 . . ?
C14 C17 H17C 109.5 . . ?
H17A C17 H17C 109.5 . . ?
H17B C17 H17C 109.5 . . ?
C19 C18 C23 120.4(4) . . ?
C19 C18 N3 121.5(4) . . ?
C23 C18 N3 117.8(4) . . ?
C20 C19 C18 118.4(4) . . ?
C20 C19 C24 119.3(4) . . ?
C18 C19 C24 122.3(4) . . ?
C21 C20 C19 122.2(4) . . ?
C21 C20 H20 118.9 . . ?
C19 C20 H20 118.9 . . ?
C20 C21 C22 118.2(4) . . ?
C20 C21 C25 120.8(5) . . ?
C22 C21 C25 121.0(4) . . ?
C23 C22 C21 121.3(4) . . ?
C23 C22 H22 119.4 . . ?
C21 C22 H22 119.4 . . ?
C22 C23 C18 119.5(4) . . ?
C22 C23 C26 120.2(4) . . ?
C18 C23 C26 120.3(4) . . ?
C19 C24 H24A 109.5 . . ?
C19 C24 H24B 109.5 . . ?
H24A C24 H24B 109.5 . . ?
C19 C24 H24C 109.5 . . ?
H24A C24 H24C 109.5 . . ?
H24B C24 H24C 109.5 . . ?
C21 C25 H25A 109.5 . . ?
C21 C25 H25B 109.5 . . ?
H25A C25 H25B 109.5 . . ?
C21 C25 H25C 109.5 . . ?
H25A C25 H25C 109.5 . . ?
H25B C25 H25C 109.5 . . ?
C23 C26 H26A 109.5 . . ?
C23 C26 H26B 109.5 . . ?
H26A C26 H26B 109.5 . . ?
C23 C26 H26C 109.5 . . ?
H26A C26 H26C 109.5 . . ?
H26B C26 H26C 109.5 . . ?

loop_
_geom_bond_atom_site_label_1
_geom_bond_atom_site_label_2
_geom_bond_distance
_geom_bond_site_symmetry_2
_geom_bond_publ_flag
N1 C1 1.355(5) . ?
N1 C9 1.452(5) . ?
N1 H1 1.012(3) . ?
N2 C1 1.279(5) . ?
N2 C2 1.385(5) . ?
N3 C2 1.264(5) . ?
N3 C18 1.424(5) . ?
C1 C3 1.531(6) . ?
C2 C6 1.525(6) . ?
C3 F1 1.350(5) . ?
C3 F2 1.369(5) . ?
C3 C4 1.511(6) . ?
C4 F3 1.347(5) . ?
C4 F4 1.352(5) . ?
C4 C5 1.549(6) . ?
C5 F7 1.320(5) . ?
C5 F5 1.325(5) . ?
C5 F6 1.326(6) . ?
C6 F9 1.366(5) . ?
C6 F8 1.376(5) . ?
C6 C7 1.522(7) . ?
C7 F10 1.348(6) . ?
C7 F11 1.359(6) . ?
C7 C8 1.495(7) . ?
C8 F12 1.301(5) . ?
C8 F14 1.315(6) . ?
C8 F13 1.332(6) . ?
C9 C14 1.395(6) . ?
C9 C10 1.407(6) . ?
C10 C11 1.390(6) . ?
C10 C15 1.503(6) . ?
C11 C12 1.402(7) . ?
C11 H11 0.9500 . ?
C12 C13 1.383(6) . ?
C12 C16 1.491(6) . ?
C13 C14 1.387(6) . ?
C13 H13 0.9500 . ?
C14 C17 1.495(7) . ?
C15 H15A 0.9800 . ?
C15 H15B 0.9800 . ?
C15 H15C 0.9800 . ?
C16 H16A 0.9800 . ?
C16 H16B 0.9800 . ?
C16 H16C 0.9800 . ?
C17 H17A 0.9800 . ?
C17 H17B 0.9800 . ?
C17 H17C 0.9800 . ?
C18 C19 1.398(6) . ?
C18 C23 1.408(6) . ?
C19 C20 1.395(6) . ?
C19 C24 1.510(6) . ?
C20 C21 1.390(7) . ?
C20 H20 0.9500 . ?
C21 C22 1.400(7) . ?
C21 C25 1.521(7) . ?
C22 C23 1.383(6) . ?
C22 H22 0.9500 . ?
C23 C26 1.529(6) . ?
C24 H24A 0.9800 . ?
C24 H24B 0.9800 . ?
C24 H24C 0.9800 . ?
C25 H25A 0.9800 . ?
C25 H25B 0.9800 . ?
C25 H25C 0.9800 . ?
C26 H26A 0.9800 . ?
C26 H26B 0.9800 . ?
C26 H26C 0.9800 . ?

loop_
_cod_related_entry_id
_cod_related_entry_database
_cod_related_entry_code
1 ChemSpider 21144604
